data_2014504
loop_
_publ_author_name
'Feazell, Rodney P.'
'Carson, Cody E.'
'Klausmeyer, Kevin K.'

_publ_section_title
;
 Self-assembly of a mixed-ligand silver-based coordination polymer
;
_journal_issue 11
_journal_name_full 'Acta Crystallographica Section C'
_journal_page_first m598
_journal_page_last m600
_journal_paper_doi 10.1107/S0108270104025004
_journal_volume 60
_journal_year 2004
_chemical_formula_iupac '[Ag4 (C18 H17 N2 P1)2 (C30 H26 N2 P2)2 (C2 H3 N1)4] (B F4)4, 3C2 H3 N'
_chemical_formula_moiety 'C104 H98 Ag4 N12 P6 4+, 4B F4 -, 6C2 H3 N'
_chemical_formula_sum 'C116 H116 Ag4 B4 F16 N16 P6'
_chemical_formula_weight 2726.80
_chemical_name_systematic
;
catena-poly[[[acetonitrilesilver(I)]-di-\m-4-[N-
(diphenylphosphino)aminomethyl]pyridine-\k^2^N^1^:P;\k^2^P:N^1^-
[acetonitrilesilver(I)]-\m~3~-
4-[N,N-bis(diphenylphosphino)aminomethyl]pyridine-\k^3^N^1^:P:P'-
bis[acetonitrilesilver(I)(Ag---Ag)]-\m~3~-4-[N,N-
bis(diphenylphosphino)aminomethyl]pyridine-\k^3^P:P':N^1^]
tetrakis(tetrafluoroborate) acetonitrile trisolvate]
;
_space_group_IT_number 2
_symmetry_cell_setting triclinic
_symmetry_space_group_name_Hall '-P 1'
_symmetry_space_group_name_H-M 'P -1'
_atom_sites_solution_hydrogens geom
_atom_sites_solution_primary direct
_atom_sites_solution_secondary difmap
_audit_creation_method SHELXL-97
_cell_angle_alpha 97.085(2)
_cell_angle_beta 104.690(2)
_cell_angle_gamma 101.691(3)
_cell_formula_units_Z 1
_cell_length_a 13.2233(8)
_cell_length_b 14.6535(11)
_cell_length_c 16.7275(12)
_cell_measurement_reflns_used 5178
_cell_measurement_temperature 110(2)
_cell_measurement_theta_max 25.60
_cell_measurement_theta_min 2.35
_cell_volume 3017.6(4)
_computing_cell_refinement APEX2
_computing_data_collection 'APEX2 (Bruker,2003)'
_computing_data_reduction 'SAINT-PLUS (Bruker,2003)'
_computing_molecular_graphics 'SHELXTL (Sheldrick, 2000)'
_computing_publication_material SHELXTL
_computing_structure_refinement 'SHELXL97 (Sheldrick, 1997)'
_computing_structure_solution 'SHELXS97 (Sheldrick, 1997)'
_diffrn_ambient_temperature 110(2)
_diffrn_measured_fraction_theta_full 0.989
_diffrn_measured_fraction_theta_max 0.989
_diffrn_measurement_device_type 'Bruker X8 APEX CCD area detector'
_diffrn_measurement_method '\f and \w scans'
_diffrn_radiation_monochromator graphite
_diffrn_radiation_source 'fine-focus sealed tube'
_diffrn_radiation_type MoK\a
_diffrn_radiation_wavelength 0.71073
_diffrn_reflns_av_R_equivalents 0.0533
_diffrn_reflns_av_sigmaI/netI 0.0724
_diffrn_reflns_limit_h_max 14
_diffrn_reflns_limit_h_min -16
_diffrn_reflns_limit_k_max 18
_diffrn_reflns_limit_k_min -17
_diffrn_reflns_limit_l_max 20
_diffrn_reflns_limit_l_min -18
_diffrn_reflns_number 32743
_diffrn_reflns_theta_full 26.41
_diffrn_reflns_theta_max 26.41
_diffrn_reflns_theta_min 1.74
_exptl_absorpt_coefficient_mu 0.799
_exptl_absorpt_correction_T_max 0.9559
_exptl_absorpt_correction_T_min 0.8991
_exptl_absorpt_correction_type 'multi-scan (SADABS; Sheldrick, 1996)'
_exptl_absorpt_process_details SADABS
_exptl_crystal_colour colorless
_exptl_crystal_density_diffrn 1.501
_exptl_crystal_density_method 'not measured'
_exptl_crystal_description parallelpiped
_exptl_crystal_F_000 1380
_exptl_crystal_size_max 0.14
_exptl_crystal_size_mid 0.08
_exptl_crystal_size_min 0.06
_refine_diff_density_max 0.556
_refine_diff_density_min -0.565
_refine_ls_extinction_method none
_refine_ls_goodness_of_fit_ref 1.018
_refine_ls_hydrogen_treatment mixed
_refine_ls_matrix_type full
_refine_ls_number_parameters 748
_refine_ls_number_reflns 12262
_refine_ls_number_restraints 1
_refine_ls_restrained_S_all 1.018
_refine_ls_R_factor_all 0.0647
_refine_ls_R_factor_gt 0.0377
_refine_ls_shift/su_max 0.003
_refine_ls_shift/su_mean 0.000
_refine_ls_structure_factor_coef Fsqd
_refine_ls_weighting_details 'calc w=1/[\s^2^(Fo^2^)+(0.0191P)^2^+1.5905P] where P=(Fo^2^+2Fc^2^)/3'
_refine_ls_weighting_scheme calc
_refine_ls_wR_factor_gt 0.0735
_refine_ls_wR_factor_ref 0.0810
_reflns_number_gt 8973
_reflns_number_total 12262
_reflns_threshold_expression I>2\s(I)
_cod_data_source_file hj1026.cif
_cod_data_source_block I
_cod_depositor_comments
;
The following automatic conversions were performed:
'_geom_bond_publ_flag' value 'Y' changed to 'y' according to
'/home/saulius/struct/CIF-dictionaries/cif_core.dic' dictionary named
'cif_core.dic' version 2.4.1 from 2010-06-29 (8 times).

Automatic conversion script
Id: cif_fix_enum 1527 2010-12-29 10:47:43Z saulius 

The following automatic conversions were performed:

'_geom_bond_publ_flag' value 'Y' changed to 'y' according to
/home/saulius/struct/CIF-dictionaries/cif_core.dic dictionary named
'cif_core.dic' version 2.4.1 from 2010-06-29 (8 times).

Automatic conversion script
Id: cif_fix_values 1715 2011-07-08 13:25:40Z adriana 
;
_cod_database_code 2014504
_cod_database_fobs_code 2014504

loop_
_symmetry_equiv_pos_as_xyz
'x, y, z'
'-x, -y, -z'

loop_
_atom_site_label
_atom_site_fract_x
_atom_site_fract_y
_atom_site_fract_z
_atom_site_U_iso_or_equiv
_atom_site_adp_type
_atom_site_calc_flag
_atom_site_refinement_flags
_atom_site_occupancy
_atom_site_disorder_assembly
_atom_site_disorder_group
_atom_site_type_symbol
Ag1 0.257495(19) 0.620771(17) 0.091629(15) 0.01907(7) Uani d . 1 . . Ag
Ag2 0.038645(18) 1.090798(17) 0.469909(15) 0.01632(7) Uani d . 1 . . Ag
N1 0.2560(2) 0.6736(2) -0.10425(17) 0.0191(6) Uani d D 1 . . N
H1 0.279(3) 0.706(2) -0.1347(19) 0.030(11) Uiso d D 1 . . H
N2 -0.0904(2) 0.44917(18) -0.10172(16) 0.0191(6) Uani d . 1 . . N
N3 0.18475(19) 0.92324(18) 0.44893(15) 0.0143(6) Uani d . 1 . . N
N4 0.2921(2) 0.72002(19) 0.22606(16) 0.0193(6) Uani d . 1 . . N
N5 0.3363(2) 0.5097(2) 0.16511(18) 0.0285(7) Uani d . 1 . . N
N6 -0.0668(2) 1.0881(2) 0.33601(18) 0.0247(7) Uani d . 1 . . N
N7 0.3122(3) 0.4941(3) 0.4160(3) 0.0644(12) Uani d . 1 . . N
N8 0.5739(4) 0.5756(3) 0.3770(3) 0.0763(14) Uani d . 1 . . N
N9 0.1468(3) 0.2685(2) 0.4568(2) 0.0397(8) Uani d . 1 . . N
P1 0.32959(6) 0.70034(6) -0.00295(5) 0.01605(18) Uani d . 1 . . P
P2 0.20609(6) 1.04305(6) 0.47491(5) 0.01434(17) Uani d . 1 . . P
P3 0.05239(6) 0.86031(6) 0.42751(5) 0.01416(17) Uani d . 1 . . P
B1 0.0904(3) 0.2000(3) 0.0825(3) 0.0238(9) Uani d . 1 . . B
B2 0.6903(3) 0.2583(3) 0.2907(3) 0.0247(9) Uani d . 1 . . B
F1 0.13713(18) 0.13086(16) 0.05474(14) 0.0452(6) Uani d . 1 . . F
F2 0.03382(19) 0.23233(17) 0.01449(13) 0.0497(6) Uani d . 1 . . F
F3 0.17106(15) 0.27536(14) 0.13528(13) 0.0371(5) Uani d . 1 . . F
F4 0.02184(19) 0.16616(19) 0.12762(15) 0.0628(8) Uani d . 1 . . F
F5 0.6432(2) 0.33251(18) 0.30028(17) 0.0640(8) Uani d . 1 . . F
F6 0.68971(16) 0.20822(17) 0.35520(14) 0.0502(7) Uani d . 1 . . F
F7 0.79607(15) 0.29258(15) 0.29025(12) 0.0371(5) Uani d . 1 . . F
F8 0.63338(16) 0.19828(16) 0.21421(13) 0.0410(6) Uani d . 1 . . F
C1 0.2115(3) 0.5738(2) -0.1442(2) 0.0214(7) Uani d . 1 . . C
H1A 0.2640 0.5380 -0.1243 0.026 Uiso calc R 1 . . H
H1B 0.1989 0.5684 -0.2045 0.026 Uiso calc R 1 . . H
C2 0.1070(2) 0.5307(2) -0.12661(19) 0.0183(7) Uani d . 1 . . C
C3 0.0335(2) 0.5844(2) -0.11886(19) 0.0182(7) Uani d . 1 . . C
H3 0.0490 0.6486 -0.1217 0.022 Uiso calc R 1 . . H
C4 -0.0634(2) 0.5408(2) -0.10688(19) 0.0187(7) Uani d . 1 . . C
H4 -0.1123 0.5772 -0.1022 0.022 Uiso calc R 1 . . H
C5 -0.0187(2) 0.3981(2) -0.1085(2) 0.0207(7) Uani d . 1 . . C
H5 -0.0356 0.3343 -0.1044 0.025 Uiso calc R 1 . . H
C6 0.0792(2) 0.4358(2) -0.12116(19) 0.0189(7) Uani d . 1 . . C
H6 0.1263 0.3976 -0.1260 0.023 Uiso calc R 1 . . H
C7 0.3351(2) 0.8257(2) 0.02146(19) 0.0160(7) Uani d . 1 . . C
C8 0.4307(3) 0.8970(2) 0.05331(19) 0.0196(7) Uani d . 1 . . C
H8 0.4969 0.8821 0.0590 0.023 Uiso calc R 1 . . H
C9 0.4264(3) 0.9907(2) 0.0766(2) 0.0255(8) Uani d . 1 . . C
H9 0.4900 1.0380 0.0980 0.031 Uiso calc R 1 . . H
C10 0.3284(3) 1.0138(2) 0.0681(2) 0.0264(8) Uani d . 1 . . C
H10 0.3261 1.0764 0.0832 0.032 Uiso calc R 1 . . H
C11 0.2329(3) 0.9430(3) 0.0369(2) 0.0263(8) Uani d . 1 . . C
H11 0.1669 0.9583 0.0312 0.032 Uiso calc R 1 . . H
C12 0.2364(3) 0.8507(2) 0.01463(19) 0.0200(7) Uani d . 1 . . C
H12 0.1724 0.8038 -0.0054 0.024 Uiso calc R 1 . . H
C13 0.4664(2) 0.6921(2) 0.0014(2) 0.0188(7) Uani d . 1 . . C
C14 0.5220(3) 0.7311(2) -0.0519(2) 0.0262(8) Uani d . 1 . . C
H14 0.4899 0.7654 -0.0898 0.031 Uiso calc R 1 . . H
C15 0.6235(3) 0.7196(3) -0.0492(2) 0.0305(9) Uani d . 1 . . C
H15 0.6599 0.7471 -0.0845 0.037 Uiso calc R 1 . . H
C16 0.6716(3) 0.6671(3) 0.0057(2) 0.0337(9) Uani d . 1 . . C
H16 0.7397 0.6585 0.0069 0.040 Uiso calc R 1 . . H
C17 0.6177(3) 0.6277(3) 0.0586(3) 0.0423(11) Uani d . 1 . . C
H17 0.6496 0.5925 0.0958 0.051 Uiso calc R 1 . . H
C18 0.5159(3) 0.6404(3) 0.0567(2) 0.0293(9) Uani d . 1 . . C
H18 0.4805 0.6139 0.0929 0.035 Uiso calc R 1 . . H
C19 0.2779(2) 0.8781(2) 0.45709(19) 0.0165(7) Uani d . 1 . . C
H19A 0.2738 0.8347 0.4961 0.020 Uiso calc R 1 . . H
H19B 0.3440 0.9272 0.4816 0.020 Uiso calc R 1 . . H
C20 0.2849(2) 0.8246(2) 0.37623(19) 0.0150(7) Uani d . 1 . . C
C21 0.3009(2) 0.8689(2) 0.3095(2) 0.0187(7) Uani d . 1 . . C
H21 0.3103 0.9342 0.3142 0.022 Uiso calc R 1 . . H
C22 0.3025(2) 0.8142(2) 0.2366(2) 0.0198(7) Uani d . 1 . . C
H22 0.3114 0.8443 0.1922 0.024 Uiso calc R 1 . . H
C23 0.2817(3) 0.6790(2) 0.2914(2) 0.0230(8) Uani d . 1 . . C
H23 0.2764 0.6141 0.2862 0.028 Uiso calc R 1 . . H
C24 0.2783(2) 0.7282(2) 0.3664(2) 0.0194(7) Uani d . 1 . . C
H24 0.2717 0.6965 0.4103 0.023 Uiso calc R 1 . . H
C25 0.2842(2) 1.0895(2) 0.40690(19) 0.0163(7) Uani d . 1 . . C
C26 0.3963(2) 1.1041(2) 0.4273(2) 0.0202(7) Uani d . 1 . . C
H26 0.4349 1.0976 0.4802 0.024 Uiso calc R 1 . . H
C27 0.4500(3) 1.1284(2) 0.3689(2) 0.0245(8) Uani d . 1 . . C
H27 0.5245 1.1378 0.3827 0.029 Uiso calc R 1 . . H
C28 0.3931(3) 1.1386(2) 0.2899(2) 0.0268(8) Uani d . 1 . . C
H28 0.4293 1.1544 0.2507 0.032 Uiso calc R 1 . . H
C29 0.2824(3) 1.1255(2) 0.2695(2) 0.0246(8) Uani d . 1 . . C
H29 0.2444 1.1327 0.2166 0.030 Uiso calc R 1 . . H
C30 0.2276(2) 1.1013(2) 0.3279(2) 0.0185(7) Uani d . 1 . . C
H30 0.1533 1.0929 0.3141 0.022 Uiso calc R 1 . . H
C31 0.3019(2) 1.0801(2) 0.57932(19) 0.0172(7) Uani d . 1 . . C
C32 0.3178(2) 1.0172(2) 0.6351(2) 0.0213(7) Uani d . 1 . . C
H32 0.2826 0.9533 0.6184 0.026 Uiso calc R 1 . . H
C33 0.3869(3) 1.0513(3) 0.7159(2) 0.0263(8) Uani d . 1 . . C
H33 0.3991 1.0094 0.7528 0.032 Uiso calc R 1 . . H
C34 0.4374(3) 1.1456(3) 0.7421(2) 0.0299(9) Uani d . 1 . . C
H34 0.4829 1.1673 0.7965 0.036 Uiso calc R 1 . . H
C35 0.4209(3) 1.2087(3) 0.6877(2) 0.0286(8) Uani d . 1 . . C
H35 0.4554 1.2726 0.7057 0.034 Uiso calc R 1 . . H
C36 0.3526(2) 1.1766(2) 0.6060(2) 0.0227(8) Uani d . 1 . . C
H36 0.3409 1.2190 0.5697 0.027 Uiso calc R 1 . . H
C37 0.0598(2) 0.7376(2) 0.4263(2) 0.0179(7) Uani d . 1 . . C
C38 0.0953(2) 0.7097(2) 0.5037(2) 0.0203(7) Uani d . 1 . . C
H38 0.1131 0.7533 0.5535 0.024 Uiso calc R 1 . . H
C39 0.1039(3) 0.6178(2) 0.5063(2) 0.0242(8) Uani d . 1 . . C
H39 0.1293 0.6001 0.5578 0.029 Uiso calc R 1 . . H
C40 0.0750(3) 0.5517(2) 0.4326(2) 0.0277(8) Uani d . 1 . . C
H40 0.0808 0.4898 0.4346 0.033 Uiso calc R 1 . . H
C41 0.0372(3) 0.5783(2) 0.3559(2) 0.0254(8) Uani d . 1 . . C
H41 0.0170 0.5338 0.3065 0.030 Uiso calc R 1 . . H
C42 0.0294(2) 0.6704(2) 0.3524(2) 0.0222(8) Uani d . 1 . . C
H42 0.0040 0.6877 0.3007 0.027 Uiso calc R 1 . . H
C43 -0.0154(2) 0.8606(2) 0.31859(19) 0.0170(7) Uani d . 1 . . C
C44 0.0384(3) 0.8844(2) 0.2596(2) 0.0212(7) Uani d . 1 . . C
H44 0.1132 0.9044 0.2763 0.025 Uiso calc R 1 . . H
C45 -0.0184(3) 0.8786(3) 0.1763(2) 0.0272(8) Uani d . 1 . . C
H45 0.0182 0.8945 0.1373 0.033 Uiso calc R 1 . . H
C46 -0.1291(3) 0.8494(3) 0.1516(2) 0.0311(9) Uani d . 1 . . C
H46 -0.1674 0.8451 0.0958 0.037 Uiso calc R 1 . . H
C47 -0.1836(3) 0.8264(3) 0.2094(2) 0.0304(9) Uani d . 1 . . C
H47 -0.2584 0.8064 0.1922 0.036 Uiso calc R 1 . . H
C48 -0.1279(2) 0.8328(2) 0.2927(2) 0.0212(7) Uani d . 1 . . C
H48 -0.1654 0.8187 0.3315 0.025 Uiso calc R 1 . . H
C49 0.3636(3) 0.4570(2) 0.2043(2) 0.0264(8) Uani d . 1 . . C
C50 0.3979(3) 0.3889(3) 0.2559(2) 0.0385(10) Uani d . 1 . . C
H50A 0.4050 0.4125 0.3136 0.058 Uiso calc R 1 . . H
H50B 0.4661 0.3802 0.2505 0.058 Uiso calc R 1 . . H
H50C 0.3452 0.3293 0.2373 0.058 Uiso calc R 1 . . H
C51 -0.1174(3) 1.0846(2) 0.2691(2) 0.0231(8) Uani d . 1 . . C
C52 -0.1806(3) 1.0812(3) 0.1834(2) 0.0321(9) Uani d . 1 . . C
H52A -0.2130 1.1341 0.1815 0.048 Uiso calc R 1 . . H
H52B -0.2360 1.0232 0.1648 0.048 Uiso calc R 1 . . H
H52C -0.1344 1.0838 0.1472 0.048 Uiso calc R 1 . . H
C53 0.3770(4) 0.5547(3) 0.4630(3) 0.0455(11) Uani d . 1 . . C
C54 0.4577(4) 0.6332(3) 0.5205(3) 0.0571(13) Uani d . 1 . . C
H54A 0.4727 0.6845 0.4914 0.086 Uiso calc R 1 . . H
H54B 0.5225 0.6131 0.5419 0.086 Uiso calc R 1 . . H
H54C 0.4314 0.6539 0.5663 0.086 Uiso calc R 1 . . H
C55 0.6578(4) 0.5711(3) 0.3707(3) 0.0540(12) Uani d . 1 . . C
C56 0.7613(4) 0.5659(4) 0.3633(3) 0.0742(16) Uani d . 1 . . C
H56A 0.7660 0.5010 0.3572 0.111 Uiso calc R 1 . . H
H56B 0.8157 0.6024 0.4128 0.111 Uiso calc R 1 . . H
H56C 0.7723 0.5909 0.3149 0.111 Uiso calc R 1 . . H
C57 0.1200(3) 0.2906(2) 0.3921(3) 0.0309(9) Uani d . 1 . . C
C58 0.0844(3) 0.3173(3) 0.3112(2) 0.0411(10) Uani d . 1 . . C
H58A 0.0856 0.2685 0.2678 0.062 Uiso calc R 1 . . H
H58B 0.1315 0.3758 0.3097 0.062 Uiso calc R 1 . . H
H58C 0.0123 0.3252 0.3024 0.062 Uiso calc R 1 . . H

loop_
_atom_site_aniso_label
_atom_site_aniso_U_11
_atom_site_aniso_U_22
_atom_site_aniso_U_33
_atom_site_aniso_U_12
_atom_site_aniso_U_13
_atom_site_aniso_U_23
Ag1 0.02314(14) 0.01886(14) 0.01753(14) 0.00476(10) 0.00909(11) 0.00574(11)
Ag2 0.01565(12) 0.02180(14) 0.01429(14) 0.00750(10) 0.00623(10) 0.00462(10)
N1 0.0206(15) 0.0213(16) 0.0150(15) 0.0029(12) 0.0061(12) 0.0039(13)
N2 0.0200(14) 0.0210(15) 0.0156(15) 0.0047(12) 0.0036(12) 0.0046(12)
N3 0.0120(13) 0.0184(14) 0.0144(14) 0.0060(11) 0.0048(11) 0.0044(11)
N4 0.0209(14) 0.0222(16) 0.0167(15) 0.0057(12) 0.0079(12) 0.0045(12)
N5 0.0335(17) 0.0285(18) 0.0284(18) 0.0147(14) 0.0108(14) 0.0075(15)
N6 0.0217(15) 0.0315(18) 0.0192(17) 0.0069(13) 0.0022(13) 0.0050(13)
N7 0.065(3) 0.048(3) 0.088(3) 0.016(2) 0.033(3) 0.015(2)
N8 0.062(3) 0.068(3) 0.102(4) 0.012(2) 0.033(3) 0.011(3)
N9 0.047(2) 0.032(2) 0.046(2) 0.0114(16) 0.0185(18) 0.0125(17)
P1 0.0157(4) 0.0186(4) 0.0155(4) 0.0053(3) 0.0056(3) 0.0050(4)
P2 0.0131(4) 0.0180(4) 0.0124(4) 0.0046(3) 0.0041(3) 0.0024(3)
P3 0.0131(4) 0.0177(4) 0.0121(4) 0.0041(3) 0.0042(3) 0.0023(3)
B1 0.024(2) 0.026(2) 0.023(2) 0.0091(17) 0.0091(18) 0.0022(18)
B2 0.023(2) 0.032(2) 0.021(2) 0.0075(18) 0.0059(18) 0.0091(19)
F1 0.0576(15) 0.0422(14) 0.0453(15) 0.0318(12) 0.0168(12) 0.0063(11)
F2 0.0572(15) 0.0588(16) 0.0328(14) 0.0379(13) -0.0034(11) 0.0025(12)
F3 0.0284(11) 0.0348(13) 0.0417(14) 0.0016(9) 0.0049(10) 0.0049(10)
F4 0.0494(15) 0.079(2) 0.0530(16) -0.0169(13) 0.0343(13) -0.0018(14)
F5 0.0604(17) 0.0521(17) 0.080(2) 0.0347(14) 0.0112(15) -0.0025(14)
F6 0.0278(12) 0.0762(18) 0.0423(14) -0.0049(11) 0.0023(10) 0.0402(13)
F7 0.0258(11) 0.0541(15) 0.0292(12) -0.0028(10) 0.0112(9) 0.0134(11)
F8 0.0365(12) 0.0480(15) 0.0294(13) 0.0012(10) 0.0039(10) 0.0004(11)
C1 0.0208(17) 0.0242(19) 0.0182(18) 0.0053(14) 0.0062(14) -0.0010(15)
C2 0.0200(17) 0.0221(18) 0.0112(17) 0.0059(14) 0.0016(13) 0.0015(14)
C3 0.0208(17) 0.0137(17) 0.0184(18) 0.0030(13) 0.0042(14) 0.0026(14)
C4 0.0204(17) 0.0201(18) 0.0165(18) 0.0085(14) 0.0045(14) 0.0026(14)
C5 0.0240(18) 0.0195(18) 0.0186(18) 0.0066(14) 0.0037(15) 0.0070(14)
C6 0.0187(17) 0.0200(18) 0.0174(18) 0.0079(14) 0.0022(14) 0.0014(14)
C7 0.0192(16) 0.0196(18) 0.0099(17) 0.0068(13) 0.0026(13) 0.0053(13)
C8 0.0222(17) 0.0264(19) 0.0136(17) 0.0083(14) 0.0077(14) 0.0074(15)
C9 0.034(2) 0.0191(19) 0.023(2) 0.0041(15) 0.0111(16) 0.0029(15)
C10 0.047(2) 0.0201(19) 0.0199(19) 0.0165(17) 0.0155(17) 0.0055(15)
C11 0.031(2) 0.034(2) 0.021(2) 0.0185(17) 0.0107(16) 0.0095(16)
C12 0.0219(17) 0.0222(19) 0.0162(18) 0.0065(14) 0.0035(14) 0.0065(14)
C13 0.0194(17) 0.0155(17) 0.0191(18) 0.0046(13) 0.0034(14) -0.0018(14)
C14 0.0275(19) 0.030(2) 0.030(2) 0.0134(16) 0.0146(16) 0.0125(17)
C15 0.0243(19) 0.038(2) 0.030(2) 0.0058(17) 0.0121(17) -0.0004(18)
C16 0.0200(19) 0.038(2) 0.042(2) 0.0129(17) 0.0072(18) -0.0033(19)
C17 0.031(2) 0.048(3) 0.052(3) 0.0212(19) 0.004(2) 0.019(2)
C18 0.0252(19) 0.035(2) 0.030(2) 0.0095(16) 0.0076(16) 0.0121(17)
C19 0.0133(15) 0.0224(18) 0.0149(17) 0.0061(13) 0.0040(13) 0.0044(14)
C20 0.0114(15) 0.0201(17) 0.0153(17) 0.0061(13) 0.0056(13) 0.0017(14)
C21 0.0162(16) 0.0199(18) 0.0218(19) 0.0078(13) 0.0058(14) 0.0039(15)
C22 0.0170(16) 0.028(2) 0.0181(18) 0.0066(14) 0.0086(14) 0.0076(15)
C23 0.0261(18) 0.0221(19) 0.025(2) 0.0098(15) 0.0124(16) 0.0037(15)
C24 0.0225(17) 0.0236(19) 0.0173(18) 0.0082(14) 0.0108(14) 0.0080(15)
C25 0.0176(16) 0.0144(16) 0.0168(18) 0.0046(13) 0.0050(14) 0.0014(13)
C26 0.0165(16) 0.0220(18) 0.0208(19) 0.0039(14) 0.0040(14) 0.0034(15)
C27 0.0163(17) 0.028(2) 0.029(2) 0.0007(14) 0.0094(15) 0.0047(16)
C28 0.030(2) 0.027(2) 0.029(2) 0.0044(16) 0.0185(17) 0.0104(16)
C29 0.033(2) 0.026(2) 0.0188(19) 0.0086(15) 0.0113(16) 0.0082(15)
C30 0.0176(16) 0.0197(18) 0.0222(19) 0.0089(13) 0.0079(14) 0.0061(14)
C31 0.0125(15) 0.0238(18) 0.0146(17) 0.0043(13) 0.0048(13) -0.0006(14)
C32 0.0167(16) 0.029(2) 0.0197(19) 0.0072(14) 0.0074(14) 0.0047(15)
C33 0.0181(17) 0.043(2) 0.0194(19) 0.0104(16) 0.0041(15) 0.0095(17)
C34 0.0194(18) 0.053(3) 0.0139(18) 0.0059(17) 0.0042(15) -0.0013(18)
C35 0.0212(18) 0.029(2) 0.027(2) -0.0019(15) 0.0050(16) -0.0061(17)
C36 0.0212(18) 0.027(2) 0.0189(19) 0.0053(15) 0.0046(15) 0.0029(15)
C37 0.0148(16) 0.0193(18) 0.0211(19) 0.0049(13) 0.0070(14) 0.0044(14)
C38 0.0215(17) 0.0217(18) 0.0188(18) 0.0046(14) 0.0082(14) 0.0041(14)
C39 0.0241(18) 0.028(2) 0.024(2) 0.0082(15) 0.0083(15) 0.0102(16)
C40 0.0282(19) 0.0190(19) 0.037(2) 0.0051(15) 0.0117(17) 0.0055(17)
C41 0.0265(19) 0.023(2) 0.022(2) 0.0030(15) 0.0065(16) -0.0055(15)
C42 0.0200(17) 0.026(2) 0.0206(19) 0.0054(14) 0.0055(15) 0.0037(15)
C43 0.0188(16) 0.0151(17) 0.0180(18) 0.0069(13) 0.0056(14) 0.0015(14)
C44 0.0180(17) 0.029(2) 0.0172(18) 0.0050(14) 0.0069(14) 0.0052(15)
C45 0.030(2) 0.038(2) 0.0152(19) 0.0070(16) 0.0096(16) 0.0053(16)
C46 0.032(2) 0.043(2) 0.017(2) 0.0123(17) 0.0008(16) 0.0066(17)
C47 0.0190(18) 0.043(2) 0.022(2) 0.0071(16) -0.0018(16) -0.0024(17)
C48 0.0153(16) 0.029(2) 0.0196(19) 0.0057(14) 0.0061(14) 0.0037(15)
C49 0.0255(19) 0.023(2) 0.027(2) 0.0061(16) 0.0052(16) -0.0022(17)
C50 0.048(2) 0.032(2) 0.033(2) 0.0190(19) 0.0010(19) 0.0068(18)
C51 0.0175(17) 0.029(2) 0.024(2) 0.0071(14) 0.0059(16) 0.0061(16)
C52 0.027(2) 0.050(3) 0.020(2) 0.0126(18) 0.0014(16) 0.0108(18)
C53 0.048(3) 0.041(3) 0.055(3) 0.021(2) 0.016(2) 0.017(2)
C54 0.062(3) 0.052(3) 0.052(3) 0.026(2) -0.002(2) 0.008(2)
C55 0.055(3) 0.039(3) 0.060(3) 0.003(2) 0.016(3) -0.001(2)
C56 0.058(3) 0.065(4) 0.098(4) 0.018(3) 0.030(3) -0.014(3)
C57 0.038(2) 0.0172(19) 0.039(3) 0.0059(16) 0.0175(19) 0.0006(17)
C58 0.059(3) 0.034(2) 0.033(2) 0.014(2) 0.016(2) 0.0062(19)

loop_
_atom_type_symbol
_atom_type_description
_atom_type_scat_dispersion_real
_atom_type_scat_dispersion_imag
_atom_type_scat_source
C C 0.0033 0.0016 'International Tables Vol C Tables 4.2.6.8 and 6.1.1.4'
H H 0.0000 0.0000 'International Tables Vol C Tables 4.2.6.8 and 6.1.1.4'
B B 0.0013 0.0007 'International Tables Vol C Tables 4.2.6.8 and 6.1.1.4'
N N 0.0061 0.0033 'International Tables Vol C Tables 4.2.6.8 and 6.1.1.4'
F F 0.0171 0.0103 'International Tables Vol C Tables 4.2.6.8 and 6.1.1.4'
P P 0.1023 0.0942 'International Tables Vol C Tables 4.2.6.8 and 6.1.1.4'
Ag Ag -0.8971 1.1015 'International Tables Vol C Tables 4.2.6.8 and 6.1.1.4'

loop_
_geom_angle_atom_site_label_1
_geom_angle_atom_site_label_2
_geom_angle_atom_site_label_3
_geom_angle_site_symmetry_1
_geom_angle_site_symmetry_3
_geom_angle
_geom_angle_publ_flag
N2 Ag1 P1 2_565 . 137.72(7) y
N2 Ag1 N5 2_565 . 91.09(9) y
P1 Ag1 N5 . . 123.89(7) y
N2 Ag1 N4 2_565 . 88.78(9) y
P1 Ag1 N4 . . 113.03(6) y
N5 Ag1 N4 . . 87.89(9) y
N6 Ag2 P2 . . 114.45(7) y
N6 Ag2 P3 . 2_576 109.33(7) y
P2 Ag2 P3 . 2_576 136.21(3) y
N6 Ag2 Ag2 . 2_576 110.36(7) y
P2 Ag2 Ag2 . 2_576 87.66(2) y
P3 Ag2 Ag2 2_576 2_576 76.18(2) y
C1 N1 P1 . . 118.9(2) ?
C1 N1 H1 . . 113(3) ?
P1 N1 H1 . . 115(3) ?
C4 N2 C5 . . 117.2(3) ?
C4 N2 Ag1 . 2_565 121.6(2) ?
C5 N2 Ag1 . 2_565 121.1(2) ?
C19 N3 P2 . . 120.53(19) ?
C19 N3 P3 . . 123.8(2) ?
P2 N3 P3 . . 115.08(14) ?
C23 N4 C22 . . 116.7(3) ?
C23 N4 Ag1 . . 118.6(2) ?
C22 N4 Ag1 . . 123.5(2) ?
C49 N5 Ag1 . . 171.6(3) ?
C51 N6 Ag2 . . 177.9(3) ?
N1 P1 C7 . . 100.97(14) ?
N1 P1 C13 . . 108.00(14) ?
C7 P1 C13 . . 106.34(14) ?
N1 P1 Ag1 . . 116.89(10) ?
C7 P1 Ag1 . . 109.48(10) ?
C13 P1 Ag1 . . 113.92(11) ?
N3 P2 C31 . . 107.18(14) ?
N3 P2 C25 . . 104.23(13) ?
C31 P2 C25 . . 103.23(14) ?
N3 P2 Ag2 . . 111.85(8) ?
C31 P2 Ag2 . . 111.73(10) ?
C25 P2 Ag2 . . 117.71(10) ?
N3 P3 C43 . . 107.69(13) ?
N3 P3 C37 . . 104.60(13) ?
C43 P3 C37 . . 103.12(14) ?
N3 P3 Ag2 . 2_576 114.26(9) ?
C43 P3 Ag2 . 2_576 115.57(10) ?
C37 P3 Ag2 . 2_576 110.48(10) ?
F4 B1 F1 . . 111.3(3) ?
F4 B1 F2 . . 109.5(3) ?
F1 B1 F2 . . 109.9(3) ?
F4 B1 F3 . . 107.8(3) ?
F1 B1 F3 . . 109.0(3) ?
F2 B1 F3 . . 109.2(3) ?
F5 B2 F6 . . 110.8(3) ?
F5 B2 F7 . . 109.6(3) ?
F6 B2 F7 . . 109.2(3) ?
F5 B2 F8 . . 108.9(3) ?
F6 B2 F8 . . 109.4(3) ?
F7 B2 F8 . . 108.9(3) ?
N1 C1 C2 . . 113.0(3) ?
N1 C1 H1A . . 109.0 ?
C2 C1 H1A . . 109.0 ?
N1 C1 H1B . . 109.0 ?
C2 C1 H1B . . 109.0 ?
H1A C1 H1B . . 107.8 ?
C6 C2 C3 . . 117.6(3) ?
C6 C2 C1 . . 121.4(3) ?
C3 C2 C1 . . 120.9(3) ?
C4 C3 C2 . . 118.8(3) ?
C4 C3 H3 . . 120.6 ?
C2 C3 H3 . . 120.6 ?
N2 C4 C3 . . 123.6(3) ?
N2 C4 H4 . . 118.2 ?
C3 C4 H4 . . 118.2 ?
N2 C5 C6 . . 122.9(3) ?
N2 C5 H5 . . 118.6 ?
C6 C5 H5 . . 118.6 ?
C5 C6 C2 . . 119.8(3) ?
C5 C6 H6 . . 120.1 ?
C2 C6 H6 . . 120.1 ?
C8 C7 C12 . . 118.6(3) ?
C8 C7 P1 . . 124.3(2) ?
C12 C7 P1 . . 116.9(2) ?
C9 C8 C7 . . 119.9(3) ?
C9 C8 H8 . . 120.1 ?
C7 C8 H8 . . 120.1 ?
C10 C9 C8 . . 120.5(3) ?
C10 C9 H9 . . 119.7 ?
C8 C9 H9 . . 119.7 ?
C9 C10 C11 . . 119.9(3) ?
C9 C10 H10 . . 120.1 ?
C11 C10 H10 . . 120.1 ?
C12 C11 C10 . . 120.0(3) ?
C12 C11 H11 . . 120.0 ?
C10 C11 H11 . . 120.0 ?
C11 C12 C7 . . 121.2(3) ?
C11 C12 H12 . . 119.4 ?
C7 C12 H12 . . 119.4 ?
C18 C13 C14 . . 118.0(3) ?
C18 C13 P1 . . 119.0(2) ?
C14 C13 P1 . . 122.9(2) ?
C15 C14 C13 . . 121.2(3) ?
C15 C14 H14 . . 119.4 ?
C13 C14 H14 . . 119.4 ?
C14 C15 C16 . . 120.2(3) ?
C14 C15 H15 . . 119.9 ?
C16 C15 H15 . . 119.9 ?
C17 C16 C15 . . 119.5(3) ?
C17 C16 H16 . . 120.3 ?
C15 C16 H16 . . 120.3 ?
C16 C17 C18 . . 120.3(3) ?
C16 C17 H17 . . 119.9 ?
C18 C17 H17 . . 119.9 ?
C17 C18 C13 . . 120.9(3) ?
C17 C18 H18 . . 119.6 ?
C13 C18 H18 . . 119.6 ?
N3 C19 C20 . . 115.6(2) ?
N3 C19 H19A . . 108.4 ?
C20 C19 H19A . . 108.4 ?
N3 C19 H19B . . 108.4 ?
C20 C19 H19B . . 108.4 ?
H19A C19 H19B . . 107.4 ?
C24 C20 C21 . . 116.9(3) ?
C24 C20 C19 . . 120.4(3) ?
C21 C20 C19 . . 122.6(3) ?
C22 C21 C20 . . 118.9(3) ?
C22 C21 H21 . . 120.5 ?
C20 C21 H21 . . 120.5 ?
N4 C22 C21 . . 123.9(3) ?
N4 C22 H22 . . 118.1 ?
C21 C22 H22 . . 118.1 ?
N4 C23 C24 . . 123.2(3) ?
N4 C23 H23 . . 118.4 ?
C24 C23 H23 . . 118.4 ?
C20 C24 C23 . . 120.2(3) ?
C20 C24 H24 . . 119.9 ?
C23 C24 H24 . . 119.9 ?
C30 C25 C26 . . 119.3(3) ?
C30 C25 P2 . . 117.7(2) ?
C26 C25 P2 . . 122.7(2) ?
C27 C26 C25 . . 120.2(3) ?
C27 C26 H26 . . 119.9 ?
C25 C26 H26 . . 119.9 ?
C26 C27 C28 . . 120.3(3) ?
C26 C27 H27 . . 119.8 ?
C28 C27 H27 . . 119.8 ?
C29 C28 C27 . . 119.9(3) ?
C29 C28 H28 . . 120.0 ?
C27 C28 H28 . . 120.0 ?
C28 C29 C30 . . 120.2(3) ?
C28 C29 H29 . . 119.9 ?
C30 C29 H29 . . 119.9 ?
C25 C30 C29 . . 120.1(3) ?
C25 C30 H30 . . 120.0 ?
C29 C30 H30 . . 120.0 ?
C32 C31 C36 . . 119.9(3) ?
C32 C31 P2 . . 122.1(2) ?
C36 C31 P2 . . 117.7(2) ?
C33 C32 C31 . . 119.3(3) ?
C33 C32 H32 . . 120.4 ?
C31 C32 H32 . . 120.4 ?
C34 C33 C32 . . 121.0(3) ?
C34 C33 H33 . . 119.5 ?
C32 C33 H33 . . 119.5 ?
C33 C34 C35 . . 120.2(3) ?
C33 C34 H34 . . 119.9 ?
C35 C34 H34 . . 119.9 ?
C34 C35 C36 . . 120.3(3) ?
C34 C35 H35 . . 119.9 ?
C36 C35 H35 . . 119.9 ?
C35 C36 C31 . . 119.4(3) ?
C35 C36 H36 . . 120.3 ?
C31 C36 H36 . . 120.3 ?
C42 C37 C38 . . 119.2(3) ?
C42 C37 P3 . . 122.9(2) ?
C38 C37 P3 . . 117.9(2) ?
C39 C38 C37 . . 120.2(3) ?
C39 C38 H38 . . 119.9 ?
C37 C38 H38 . . 119.9 ?
C38 C39 C40 . . 120.3(3) ?
C38 C39 H39 . . 119.8 ?
C40 C39 H39 . . 119.8 ?
C39 C40 C41 . . 119.7(3) ?
C39 C40 H40 . . 120.2 ?
C41 C40 H40 . . 120.2 ?
C42 C41 C40 . . 120.5(3) ?
C42 C41 H41 . . 119.7 ?
C40 C41 H41 . . 119.7 ?
C41 C42 C37 . . 120.0(3) ?
C41 C42 H42 . . 120.0 ?
C37 C42 H42 . . 120.0 ?
C44 C43 C48 . . 118.7(3) ?
C44 C43 P3 . . 123.8(2) ?
C48 C43 P3 . . 117.5(2) ?
C45 C44 C43 . . 120.8(3) ?
C45 C44 H44 . . 119.6 ?
C43 C44 H44 . . 119.6 ?
C46 C45 C44 . . 119.7(3) ?
C46 C45 H45 . . 120.1 ?
C44 C45 H45 . . 120.1 ?
C45 C46 C47 . . 120.2(3) ?
C45 C46 H46 . . 119.9 ?
C47 C46 H46 . . 119.9 ?
C46 C47 C48 . . 120.6(3) ?
C46 C47 H47 . . 119.7 ?
C48 C47 H47 . . 119.7 ?
C47 C48 C43 . . 120.1(3) ?
C47 C48 H48 . . 120.0 ?
C43 C48 H48 . . 120.0 ?
N5 C49 C50 . . 179.1(4) ?
C49 C50 H50A . . 109.5 ?
C49 C50 H50B . . 109.5 ?
H50A C50 H50B . . 109.5 ?
C49 C50 H50C . . 109.5 ?
H50A C50 H50C . . 109.5 ?
H50B C50 H50C . . 109.5 ?
N6 C51 C52 . . 179.0(4) ?
C51 C52 H52A . . 109.5 ?
C51 C52 H52B . . 109.5 ?
H52A C52 H52B . . 109.5 ?
C51 C52 H52C . . 109.5 ?
H52A C52 H52C . . 109.5 ?
H52B C52 H52C . . 109.5 ?
N7 C53 C54 . . 178.2(5) ?
C53 C54 H54A . . 109.5 ?
C53 C54 H54B . . 109.5 ?
H54A C54 H54B . . 109.5 ?
C53 C54 H54C . . 109.5 ?
H54A C54 H54C . . 109.5 ?
H54B C54 H54C . . 109.5 ?
N8 C55 C56 . . 179.7(7) ?
C55 C56 H56A . . 109.5 ?
C55 C56 H56B . . 109.5 ?
H56A C56 H56B . . 109.5 ?
C55 C56 H56C . . 109.5 ?
H56A C56 H56C . . 109.5 ?
H56B C56 H56C . . 109.5 ?
N9 C57 C58 . . 178.8(4) ?
C57 C58 H58A . . 109.5 ?
C57 C58 H58B . . 109.5 ?
H58A C58 H58B . . 109.5 ?
C57 C58 H58C . . 109.5 ?
H58A C58 H58C . . 109.5 ?
H58B C58 H58C . . 109.5 ?

loop_
_geom_bond_atom_site_label_1
_geom_bond_atom_site_label_2
_geom_bond_site_symmetry_2
_geom_bond_distance
_geom_bond_publ_flag
Ag1 N2 2_565 2.297(3) y
Ag1 P1 . 2.3540(8) y
Ag1 N5 . 2.403(3) y
Ag1 N4 . 2.405(3) y
Ag2 N6 . 2.309(3) y
Ag2 P2 . 2.4387(8) y
Ag2 P3 2_576 2.4496(8) y
Ag2 Ag2 2_576 3.0363(5) y
N1 C1 . 1.464(4) ?
N1 P1 . 1.679(3) ?
N1 H1 . 0.810(18) ?
N2 C4 . 1.337(4) ?
N2 C5 . 1.339(4) ?
N2 Ag1 2_565 2.297(3) ?
N3 C19 . 1.496(4) ?
N3 P2 . 1.703(3) ?
N3 P3 . 1.729(2) ?
N4 C23 . 1.334(4) ?
N4 C22 . 1.343(4) ?
N5 C49 . 1.130(4) ?
N6 C51 . 1.139(4) ?
N7 C53 . 1.149(5) ?
N8 C55 . 1.154(6) ?
N9 C57 . 1.157(5) ?
P1 C7 . 1.815(3) ?
P1 C13 . 1.821(3) ?
P2 C31 . 1.821(3) ?
P2 C25 . 1.824(3) ?
P3 C43 . 1.816(3) ?
P3 C37 . 1.819(3) ?
P3 Ag2 2_576 2.4496(8) ?
B1 F4 . 1.377(4) ?
B1 F1 . 1.381(4) ?
B1 F2 . 1.386(4) ?
B1 F3 . 1.394(4) ?
B2 F5 . 1.370(5) ?
B2 F6 . 1.378(4) ?
B2 F7 . 1.389(4) ?
B2 F8 . 1.394(4) ?
C1 C2 . 1.514(4) ?
C1 H1A . 0.9700 ?
C1 H1B . 0.9700 ?
C2 C6 . 1.385(4) ?
C2 C3 . 1.390(4) ?
C3 C4 . 1.386(4) ?
C3 H3 . 0.9300 ?
C4 H4 . 0.9300 ?
C5 C6 . 1.380(4) ?
C5 H5 . 0.9300 ?
C6 H6 . 0.9300 ?
C7 C8 . 1.400(4) ?
C7 C12 . 1.407(4) ?
C8 C9 . 1.397(4) ?
C8 H8 . 0.9300 ?
C9 C10 . 1.382(5) ?
C9 H9 . 0.9300 ?
C10 C11 . 1.395(5) ?
C10 H10 . 0.9300 ?
C11 C12 . 1.370(5) ?
C11 H11 . 0.9300 ?
C12 H12 . 0.9300 ?
C13 C18 . 1.388(4) ?
C13 C14 . 1.397(4) ?
C14 C15 . 1.377(5) ?
C14 H14 . 0.9300 ?
C15 C16 . 1.383(5) ?
C15 H15 . 0.9300 ?
C16 C17 . 1.381(5) ?
C16 H16 . 0.9300 ?
C17 C18 . 1.388(5) ?
C17 H17 . 0.9300 ?
C18 H18 . 0.9300 ?
C19 C20 . 1.511(4) ?
C19 H19A . 0.9700 ?
C19 H19B . 0.9700 ?
C20 C24 . 1.383(4) ?
C20 C21 . 1.398(4) ?
C21 C22 . 1.383(4) ?
C21 H21 . 0.9300 ?
C22 H22 . 0.9300 ?
C23 C24 . 1.384(4) ?
C23 H23 . 0.9300 ?
C24 H24 . 0.9300 ?
C25 C30 . 1.394(4) ?
C25 C26 . 1.398(4) ?
C26 C27 . 1.386(4) ?
C26 H26 . 0.9300 ?
C27 C28 . 1.388(5) ?
C27 H27 . 0.9300 ?
C28 C29 . 1.382(5) ?
C28 H28 . 0.9300 ?
C29 C30 . 1.395(4) ?
C29 H29 . 0.9300 ?
C30 H30 . 0.9300 ?
C31 C32 . 1.398(4) ?
C31 C36 . 1.399(4) ?
C32 C33 . 1.391(4) ?
C32 H32 . 0.9300 ?
C33 C34 . 1.369(5) ?
C33 H33 . 0.9300 ?
C34 C35 . 1.385(5) ?
C34 H34 . 0.9300 ?
C35 C36 . 1.395(4) ?
C35 H35 . 0.9300 ?
C36 H36 . 0.9300 ?
C37 C42 . 1.396(4) ?
C37 C38 . 1.400(4) ?
C38 C39 . 1.380(4) ?
C38 H38 . 0.9300 ?
C39 C40 . 1.385(5) ?
C39 H39 . 0.9300 ?
C40 C41 . 1.387(5) ?
C40 H40 . 0.9300 ?
C41 C42 . 1.382(4) ?
C41 H41 . 0.9300 ?
C42 H42 . 0.9300 ?
C43 C44 . 1.393(4) ?
C43 C48 . 1.397(4) ?
C44 C45 . 1.389(4) ?
C44 H44 . 0.9300 ?
C45 C46 . 1.376(5) ?
C45 H45 . 0.9300 ?
C46 C47 . 1.378(5) ?
C46 H46 . 0.9300 ?
C47 C48 . 1.382(4) ?
C47 H47 . 0.9300 ?
C48 H48 . 0.9300 ?
C49 C50 . 1.464(5) ?
C50 H50A . 0.9600 ?
C50 H50B . 0.9600 ?
C50 H50C . 0.9600 ?
C51 C52 . 1.453(5) ?
C52 H52A . 0.9600 ?
C52 H52B . 0.9600 ?
C52 H52C . 0.9600 ?
C53 C54 . 1.447(6) ?
C54 H54A . 0.9600 ?
C54 H54B . 0.9600 ?
C54 H54C . 0.9600 ?
C55 C56 . 1.422(6) ?
C56 H56A . 0.9600 ?
C56 H56B . 0.9600 ?
C56 H56C . 0.9600 ?
C57 C58 . 1.445(5) ?
C58 H58A . 0.9600 ?
C58 H58B . 0.9600 ?
C58 H58C . 0.9600 ?

loop_
_geom_hbond_atom_site_label_D
_geom_hbond_atom_site_label_H
_geom_hbond_atom_site_label_A
_geom_hbond_site_symmetry_A
_geom_hbond_distance_DH
_geom_hbond_distance_HA
_geom_hbond_distance_DA
_geom_hbond_angle_DHA
N1 H1 F7 2_665 0.810(18) 2.54(3) 3.136(3) 131(3)
N1 H1 F8 2_665 0.810(18) 2.381(19) 3.186(3) 173(3)
